data_2006015
loop_
_publ_author_name
'Capparelli, M. V.'
'De Sanctis, Y.'
'Arce, A. J.'
'Spodine, E.'

_publ_section_title
;
 Nonacarbonyl[\m~3~-(1,2-diphenylethyl)phenylphosphinito]triosmium(2
 <i>Os</i>---<i>Os</i>)
;
_journal_issue 3
_journal_name_full 'Acta Crystallographica Section C'
_journal_page_first 302
_journal_page_last 305
_journal_paper_doi 10.1107/S0108270196008219
_journal_volume 53
_journal_year 1997
_chemical_formula_iupac '[Os3 (CO)9 {(C6 H5)3 C2 P O}]'
_chemical_formula_structural 'Os3 (CO)9 [(C6 H5)3 C2 P O]'
_chemical_formula_sum 'C29 H15 O10 Os3 P'
_chemical_formula_weight 1125.01
_space_group_IT_number 14
_symmetry_cell_setting monoclinic
_symmetry_space_group_name_Hall '-P 2yn'
_symmetry_space_group_name_H-M 'P 1 21/n 1'
_audit_creation_method 'from TEXRAY.INF file'
_cell_angle_alpha 90
_cell_angle_beta 91.12(2)
_cell_angle_gamma 90
_cell_formula_units_Z 4
_cell_length_a 11.049(6)
_cell_length_b 17.638(3)
_cell_length_c 15.894(2)
_cell_measurement_reflns_used 25
_cell_measurement_temperature 295(1)
_cell_measurement_theta_max 28.9
_cell_measurement_theta_min 23.5
_cell_volume 3096.9(18)
_computing_cell_refinement 'MSC/AFC Diffractometer Control Software'
_computing_data_collection
;
MSC/AFC Diffractometer Control Software (Molecular Structure
Corporation, 1993a)
;
_computing_data_reduction 'TEXSAN (Molecular Structure Corporation, 1993b)'
_computing_publication_material TEXSAN
_computing_structure_refinement TEXSAN
_computing_structure_solution 'SHELXS86 (Sheldrick. 1990)'
_diffrn_ambient_temperature 295.0(10)
_diffrn_measurement_device 'Rigaku AFC-7S'
_diffrn_measurement_method \w-2\q
_diffrn_radiation_monochromator graphite
_diffrn_radiation_source 'X-ray tube'
_diffrn_radiation_type MoK\a
_diffrn_radiation_wavelength 0.71069
_diffrn_reflns_av_R_equivalents 0.0236
_diffrn_reflns_limit_h_max 13
_diffrn_reflns_limit_h_min 0
_diffrn_reflns_limit_k_max 20
_diffrn_reflns_limit_k_min 0
_diffrn_reflns_limit_l_max 18
_diffrn_reflns_limit_l_min -18
_diffrn_reflns_number 5624
_diffrn_reflns_theta_max 25.0
_diffrn_reflns_theta_min 2.0
_diffrn_standards_decay_% 18.2
_diffrn_standards_interval_count 150
_diffrn_standards_number 3
_exptl_absorpt_coefficient_mu 12.377
_exptl_absorpt_correction_T_max 1.000
_exptl_absorpt_correction_T_min 0.488
_exptl_absorpt_correction_type 'refdelf (DIFABS; Walker & Stuart, 1983)'
_exptl_absorpt_process_details 'DIFABS (Walker & Stuart, 1983)'
_exptl_crystal_colour yellow
_exptl_crystal_density_diffrn 2.413
_exptl_crystal_description prism
_exptl_crystal_F_000 2048.00
_exptl_crystal_size_max 0.33
_exptl_crystal_size_mid 0.15
_exptl_crystal_size_min 0.13
_refine_diff_density_max 1.67
_refine_diff_density_min -1.61
_refine_ls_extinction_method none
_refine_ls_goodness_of_fit_obs 3.200
_refine_ls_hydrogen_treatment refU
_refine_ls_matrix_type full
_refine_ls_number_parameters 403
_refine_ls_number_reflns 4133
_refine_ls_number_restraints 0
_refine_ls_R_factor_obs 0.0454
_refine_ls_shift/esd_max 0.0007
_refine_ls_structure_factor_coef F
_refine_ls_weighting_scheme 'Weighting scheme based on counting statistics'
_refine_ls_wR_factor_obs 0.0552
_reflns_number_observed 4133
_reflns_number_total 5316
_reflns_observed_criterion I>3\s(I)
_cod_data_source_file sk1030.cif
_cod_data_source_block Os3
_cod_original_cell_volume 3097.0(10)
_cod_original_sg_symbol_H-M 'P 21/n'
_cod_database_code 2006015

loop_
_symmetry_equiv_pos_as_xyz
' +x, +y, +z'
1/2-x,1/2+y,1/2-z
' -x, -y, -z'
1/2+x,1/2-y,1/2+z

loop_
_atom_site_aniso_label
_atom_site_aniso_U_11
_atom_site_aniso_U_12
_atom_site_aniso_U_13
_atom_site_aniso_U_22
_atom_site_aniso_U_23
_atom_site_aniso_U_33
Os1 0.0624(4) 0.0003(3) 0.0024(3) 0.0260(3) -0.0037(3) 0.0523(4)
Os2 0.0621(4) -0.0022(3) -0.0001(3) 0.0282(3) 0.0094(3) 0.0525(4)
Os3 0.0602(4) -0.0037(3) 0.0037(3) 0.0426(4) 0.0086(3) 0.0536(4)
P 0.056(2) -0.001(2) -0.001(2) 0.026(2) 0.002(2) 0.044(2)
O1 0.059(6) -0.001(4) 0.001(4) 0.026(5) 0.002(4) 0.048(5)
O11 0.13(1) 0.008(8) -0.022(9) 0.044(8) -0.026(8) 0.11(1)
O12 0.069(8) 0.011(8) -0.029(8) 0.08(1) -0.016(9) 0.14(1)
O13 0.14(1) -0.013(9) 0.051(9) 0.071(9) 0.018(8) 0.10(1)
O21 0.17(1) -0.030(9) -0.02(1) 0.031(8) 0.017(8) 0.16(2)
O22 0.12(1) 0.021(8) 0.017(7) 0.10(1) 0.036(7) 0.058(8)
O31 0.09(1) 0.035(9) 0.007(8) 0.10(1) 0.018(8) 0.09(1)
O32 0.18(2) -0.04(1) 0.01(1) 0.10(1) 0.06(1) 0.13(1)
O33 0.10(1) -0.027(9) 0.027(8) 0.11(1) -0.032(8) 0.071(9)
O34 0.087(9) -0.018(8) 0.001(9) 0.08(1) -0.031(9) 0.13(1)
C1 0.043(7) -0.010(6) -0.022(6) 0.032(8) 0.005(6) 0.036(7)
C2 0.067(9) -0.009(7) 0.001(6) 0.024(7) 0.002(6) 0.033(7)
C11 0.08(1) -0.015(9) 0.006(9) 0.037(9) -0.017(9) 0.08(1)
C12 0.07(1) -0.021(9) 0.02(1) 0.05(1) -0.033(9) 0.10(1)
C13 0.10(1) -0.003(9) 0.03(1) 0.036(9) -0.009(9) 0.07(1)
C21 0.12(2) -0.024(9) -0.01(1) 0.03(1) 0.014(9) 0.07(1)
C22 0.07(1) -0.001(9) 0.004(9) 0.06(1) 0.008(9) 0.06(1)
C31 0.08(1) -0.01(1) 0.012(9) 0.07(1) 0.000(9) 0.06(1)
C32 0.16(2) -0.04(1) 0.02(1) 0.07(1) 0.02(1) 0.07(1)
C33 0.08(1) -0.02(1) 0.019(9) 0.08(1) -0.01(1) 0.07(1)
C34 0.09(1) -0.010(9) 0.013(9) 0.05(1) -0.015(9) 0.07(1)
C41 0.055(9) 0.005(7) -0.004(7) 0.031(8) 0.004(6) 0.048(8)
C42 0.064(9) -0.007(7) 0.009(8) 0.029(8) 0.001(7) 0.07(1)
C43 0.08(1) 0.002(9) 0.019(9) 0.041(9) 0.013(8) 0.07(1)
C44 0.13(2) 0.00(1) -0.003(9) 0.038(9) 0.014(7) 0.043(9)
C45 0.10(1) -0.002(9) -0.012(9) 0.04(1) 0.016(8) 0.07(1)
C46 0.08(1) -0.005(8) 0.003(8) 0.034(9) 0.012(7) 0.060(9)
C51 0.054(9) -0.006(7) 0.014(7) 0.028(8) -0.005(7) 0.066(9)
C52 0.09(1) 0.007(9) -0.004(8) 0.039(9) -0.003(7) 0.051(9)
C53 0.10(1) 0.02(1) 0.02(1) 0.04(1) -0.01(1) 0.10(2)
C54 0.09(1) 0.02(1) 0.00(1) 0.07(1) -0.03(1) 0.07(1)
C55 0.08(1) -0.01(1) 0.005(9) 0.08(1) -0.026(9) 0.06(1)
C56 0.08(1) -0.002(9) 0.002(8) 0.047(9) 0.000(8) 0.047(9)
C61 0.069(9) 0.004(7) 0.010(7) 0.027(8) -0.001(6) 0.044(8)
C62 0.07(1) -0.001(9) 0.004(9) 0.05(1) 0.011(8) 0.06(1)
C63 0.09(1) 0.02(1) -0.007(9) 0.10(2) 0.00(1) 0.05(1)
C64 0.08(1) 0.00(1) -0.009(9) 0.08(1) -0.02(1) 0.07(1)
C65 0.050(9) -0.012(8) -0.002(9) 0.05(1) -0.028(9) 0.09(1)
C66 0.052(9) 0.011(7) -0.007(7) 0.039(9) -0.005(7) 0.059(9)

loop_
_atom_site_label
_atom_site_fract_x
_atom_site_fract_y
_atom_site_fract_z
_atom_site_U_iso_or_equiv
_atom_site_thermal_displace_type
_atom_site_calc_flag
Os1 0.03655(6) -0.79739(3) -0.56832(4) 0.0469(2) Uani ?
Os2 -0.14341(6) -0.81032(3) -0.45648(4) 0.0476(2) Uani ?
Os3 -0.38709(6) -0.76014(4) -0.48717(4) 0.0521(2) Uani ?
P -0.2200(3) -0.7004(2) -0.5505(2) 0.042(1) Uani ?
O1 -0.1516(8) -0.7744(5) -0.5882(6) 0.044(3) Uani ?
O11 0.014(1) -0.9489(7) -0.6651(9) 0.095(6) Uani ?
O12 0.281(1) -0.8483(8) -0.5042(9) 0.096(6) Uani ?
O13 0.144(1) -0.6992(8) -0.7052(9) 0.106(6) Uani ?
O21 -0.181(1) -0.9766(7) -0.482(1) 0.119(8) Uani ?
O22 -0.106(1) -0.8384(8) -0.2717(8) 0.090(6) Uani ?
O31 -0.618(1) -0.6817(8) -0.5553(9) 0.096(6) Uani ?
O32 -0.477(2) -0.8934(9) -0.382(1) 0.139(9) Uani ?
O33 -0.391(1) -0.6623(8) -0.3256(8) 0.094(6) Uani ?
O34 -0.387(1) -0.8722(8) -0.6359(9) 0.097(6) Uani ?
C1 -0.114(1) -0.6810(7) -0.4691(8) 0.037(4) Uani ?
C2 0.004(1) -0.7183(7) -0.4724(8) 0.042(5) Uani ?
C11 0.024(2) -0.8926(9) -0.631(1) 0.067(7) Uani ?
C12 0.185(2) -0.8271(9) -0.529(1) 0.074(7) Uani ?
C13 0.105(2) -0.7366(9) -0.657(1) 0.069(7) Uani ?
C21 -0.165(2) -0.9145(9) -0.470(1) 0.075(7) Uani ?
C22 -0.121(1) -0.8280(9) -0.341(1) 0.062(6) Uani ?
C31 -0.530(2) -0.709(1) -0.531(1) 0.069(7) Uani ?
C32 -0.449(2) -0.843(1) -0.418(1) 0.097(9) Uani ?
C33 -0.381(2) -0.696(1) -0.383(1) 0.076(8) Uani ?
C34 -0.387(2) -0.830(1) -0.582(1) 0.070(7) Uani ?
C41 -0.226(1) -0.6319(8) -0.6354(9) 0.045(5) Uani ?
C42 -0.123(1) -0.5931(8) -0.6587(9) 0.054(6) Uani ?
C43 -0.126(2) -0.5471(9) -0.728(1) 0.064(7) Uani ?
C44 -0.230(2) -0.5386(9) -0.7740(9) 0.069(7) Uani ?
C45 -0.337(2) -0.5748(9) -0.752(1) 0.069(7) Uani ?
C46 -0.332(1) -0.6217(8) -0.6806(9) 0.056(6) Uani ?
C51 -0.139(1) -0.6228(8) -0.4031(9) 0.049(5) Uani ?
C52 -0.195(2) -0.5543(9) -0.4281(9) 0.059(7) Uani ?
C53 -0.229(2) -0.5010(9) -0.369(1) 0.079(7) Uani ?
C54 -0.206(2) -0.511(1) -0.285(1) 0.078(8) Uani ?
C55 -0.150(2) -0.576(1) -0.260(1) 0.073(8) Uani ?
C56 -0.117(2) -0.6323(9) -0.3179(9) 0.060(6) Uani ?
C61 0.104(1) -0.6948(8) -0.4162(9) 0.047(5) Uani ?
C62 0.161(2) -0.7413(9) -0.359(1) 0.063(6) Uani ?
C63 0.262(2) -0.716(1) -0.313(1) 0.079(8) Uani ?
C64 0.308(2) -0.645(1) -0.323(1) 0.075(8) Uani ?
C65 0.252(1) -0.5985(9) -0.381(1) 0.066(6) Uani ?
C66 0.152(1) -0.6227(8) -0.4259(9) 0.050(5) Uiso calc
H42 -0.0497 -0.5983 -0.6261 0.15(2) Uiso calc
H43 -0.0537 -0.5209 -0.7443 0.13(2) Uiso calc
H44 -0.2301 -0.5069 -0.8232 0.08(3) Uiso calc
H45 -0.4107 -0.5678 -0.7835 0.12(2) Uiso calc
H46 -0.4040 -0.6473 -0.6630 0.04(3) Uiso calc
H52 -0.2104 -0.5447 -0.4869 0.07(3) Uiso calc
H53 -0.2691 -0.4556 -0.3878 0.05(3) Uiso calc
H54 -0.2281 -0.4735 -0.2447 0.06(3) Uiso calc
H55 -0.1326 -0.5843 -0.2011 0.08(3) Uiso calc
H56 -0.0777 -0.6778 -0.2980 0.12(2) Uiso calc
H62 0.1319 -0.7919 -0.3504 0.04(3) Uiso calc
H63 0.2997 -0.7490 -0.2726 0.11(2) Uiso calc
H64 0.3777 -0.6287 -0.2907 0.10(2) Uiso calc
H65 0.2836 -0.5485 -0.3907 0.06(3) Uiso calc
H66 0.1135 -0.5885 -0.4651 0.09(3) Uiso calc

loop_
_atom_type_symbol
_atom_type_scat_dispersion_real
_atom_type_scat_dispersion_imag
_atom_type_scat_source
C 0.003 0.002 IntTabIV
H 0.000 0.000 IntTabIV
O 0.011 0.006 IntTabIV
Os -1.216 7.603 IntTabIV
P 0.102 0.094 IntTabIV

loop_
_geom_angle_atom_site_label_1
_geom_angle_atom_site_label_2
_geom_angle_atom_site_label_3
_geom_angle
_geom_angle_publ_flag
Os2 Os1 O1 52.2(2) yes
Os2 Os1 C2 56.0(4) yes
Os2 Os1 C11 102.4(5) no
Os2 Os1 C12 114.8(6) no
Os2 Os1 C13 146.0(5) no
O1 Os1 C2 78.5(5) yes
O1 Os1 C11 91.5(6) no
O1 Os1 C12 166.7(6) no
O1 Os1 C13 100.5(6) no
C2 Os1 C11 157.9(6) no
C2 Os1 C12 96.2(6) no
C2 Os1 C13 103.5(6) no
C11 Os1 C12 89.2(7) no
C11 Os1 C13 97.6(7) no
C12 Os1 C13 92.6(8) no
Os1 Os2 Os3 124.24(4) yes
Os1 Os2 O1 50.5(2) yes
Os1 Os2 C1 75.7(3) yes
Os1 Os2 C2 48.8(3) yes
Os1 Os2 C21 95.8(6) no
Os1 Os2 C22 125.1(5) no
Os3 Os2 O1 74.1(2) yes
Os3 Os2 C1 79.3(3) yes
Os3 Os2 C2 115.1(3) yes
Os3 Os2 C21 99.5(6) no
Os3 Os2 C22 108.9(5) no
O1 Os2 C1 68.6(4) yes
O1 Os2 C2 73.0(4) yes
O1 Os2 C21 99.7(6) no
O1 Os2 C22 171.2(6) no
C1 Os2 C2 36.8(5) yes
C1 Os2 C21 168.2(6) no
C1 Os2 C22 103.5(6) no
C2 Os2 C21 140.1(7) no
C2 Os2 C22 98.4(6) no
C21 Os2 C22 88.0(7) no
Os2 Os3 P 58.14(9) yes
Os2 Os3 C31 164.2(5) no
Os2 Os3 C32 90.9(7) no
Os2 Os3 C33 91.1(6) no
Os2 Os3 C34 85.5(6) no
P Os3 C31 106.2(5) no
P Os3 C32 148.9(7) no
P Os3 C33 94.8(5) no
P Os3 C34 86.4(5) no
C31 Os3 C32 104.6(9) no
C31 Os3 C33 92.6(8) no
C31 Os3 C34 91.7(8) no
C32 Os3 C33 88.1(8) no
C32 Os3 C34 88.3(8) no
C33 Os3 C34 175.0(8) no
Os3 P O1 99.9(4) yes
Os3 P C1 106.7(5) yes
Os3 P C41 126.8(5) yes
O1 P C1 96.9(6) yes
O1 P C41 105.6(6) yes
C1 P C41 115.4(6) yes
Os1 O1 Os2 77.4(3) yes
Os1 O1 P 123.7(5) yes
Os2 O1 P 83.7(4) yes
Os2 C1 P 77.3(4) yes
Os2 C1 C2 71.7(7) yes
Os2 C1 C51 126.0(9) yes
P C1 C2 117.8(9) yes
P C1 C51 121.0(10) yes
C2 C1 C51 120.0(10) yes
Os1 C2 Os2 75.2(4) yes
Os1 C2 C1 119.4(9) yes
Os1 C2 C61 119.3(9) yes
Os2 C2 C1 71.5(7) yes
Os2 C2 C61 130.8(9) yes
C1 C2 C61 120.0(10) yes
Os1 C11 O11 177.0(10) no
Os1 C12 O12 178.0(10) no
Os1 C13 O13 177.0(10) no
Os2 C21 O21 176.0(10) no
Os2 C22 O22 178.0(10) no
Os3 C31 O31 176.0(10) no
Os3 C32 O32 174(2) no
Os3 C33 O33 172.0(10) no
Os3 C34 O34 177.0(10) no
P C41 C42 121.0(10) no
P C41 C46 119.0(10) no
C42 C41 C46 119.0(10) no
C41 C42 C43 120.0(10) no
C42 C43 C44 120.0(10) no
C43 C44 C45 121.0(10) no
C44 C45 C46 117.0(10) no
C41 C46 C45 120.0(10) no
C1 C51 C52 118.0(10) no
C1 C51 C56 124.0(10) no
C52 C51 C56 116.0(10) no
C51 C52 C53 120.0(10) no
C52 C53 C54 121.0(10) no
C53 C54 C55 118.0(10) no
C54 C55 C56 121.0(10) no
C51 C56 C55 120.0(10) no
C2 C61 C62 124.0(10) no
C2 C61 C66 118.0(10) no
C62 C61 C66 116.0(10) no
C61 C62 C63 120.0(10) no
C62 C63 C64 122.0(10) no
C63 C64 C65 117.0(10) no
C64 C65 C66 120.0(10) no
C61 C66 C65 122.0(10) no

loop_
_geom_bond_atom_site_label_1
_geom_bond_site_symmetry_1
_geom_bond_atom_site_label_2
_geom_bond_site_symmetry_2
_geom_bond_distance
_geom_bond_publ_flag
Os1 ? Os2 ? 2.703(1) yes
Os1 ? O1 ? 2.136(9) yes
Os1 ? C2 ? 2.10(1) yes
Os1 ? C11 ? 1.96(2) yes
Os1 ? C12 ? 1.82(2) yes
Os1 ? C13 ? 1.93(2) yes
Os2 ? Os3 ? 2.867(2) yes
Os2 ? O1 ? 2.188(9) yes
Os2 ? C1 ? 2.31(1) yes
Os2 ? C2 ? 2.32(1) yes
Os2 ? C21 ? 1.87(2) yes
Os2 ? C22 ? 1.87(2) yes
Os3 ? P ? 2.367(4) yes
Os3 ? C31 ? 1.94(2) yes
Os3 ? C32 ? 1.96(2) yes
Os3 ? C33 ? 2.00(2) yes
Os3 ? C34 ? 1.95(2) yes
P ? O1 ? 1.628(9) yes
P ? C1 ? 1.76(1) yes
P ? C41 ? 1.81(1) yes
O11 ? C11 ? 1.14(2) no
O12 ? C12 ? 1.18(2) no
O13 ? C13 ? 1.11(2) no
O21 ? C21 ? 1.12(2) no
O22 ? C22 ? 1.13(2) no
O31 ? C31 ? 1.14(2) no
O32 ? C32 ? 1.12(2) no
O33 ? C33 ? 1.10(2) no
O34 ? C34 ? 1.14(2) no
C1 ? C2 ? 1.46(2) yes
C1 ? C51 ? 1.50(2) yes
C2 ? C61 ? 1.47(2) yes
C41 ? C42 ? 1.38(2) no
C41 ? C46 ? 1.38(2) no
C42 ? C43 ? 1.37(2) no
C43 ? C44 ? 1.36(2) no
C44 ? C45 ? 1.39(2) no
C45 ? C46 ? 1.40(2) no
C51 ? C52 ? 1.41(2) no
C51 ? C56 ? 1.38(2) no
C52 ? C53 ? 1.38(2) no
C53 ? C54 ? 1.37(3) no
C54 ? C55 ? 1.36(2) no
C55 ? C56 ? 1.40(2) no
C61 ? C62 ? 1.37(2) no
C61 ? C66 ? 1.39(2) no
C62 ? C63 ? 1.40(2) no
C63 ? C64 ? 1.35(3) no
C64 ? C65 ? 1.38(2) no
C65 ? C66 ? 1.37(2) no
